data_2203148
loop_
_publ_author_name
'Dilovan S. Cati'
'Helen Stoeckli-Evans'

_publ_section_title
;
 A macrocyclic binuclear copper(II) complex of the ligand
 <i>N,N</i>'-bis(pyridin-2-ylmethyl)pyrazine-2,3-dicarboxamide
;
_journal_issue 2
_journal_name_full 'Acta Crystallographica Section E'
_journal_page_first m177
_journal_page_last m179
_journal_paper_doi 10.1107/S1600536804000522
_journal_volume 60
_journal_year 2004
_chemical_formula_iupac '[Cu2 (C18 H16 N6 O2)2(S O4)2], 6H2 O'
_chemical_formula_moiety 'C36 H32 Cu2 N12 O12 S2, 6H2 O'
_chemical_formula_sum 'C36 H44 Cu2 N12 O18 S2'
_chemical_formula_weight 1124.03
_chemical_name_systematic ?
_space_group_IT_number 2
_symmetry_cell_setting triclinic
_symmetry_space_group_name_Hall '-P 1'
_symmetry_space_group_name_H-M 'P -1'
_atom_sites_solution_hydrogens geom
_atom_sites_solution_primary direct
_atom_sites_solution_secondary difmap
_audit_creation_method SHELXL-97
_cell_angle_alpha 90.953(10)
_cell_angle_beta 100.442(10)
_cell_angle_gamma 116.190(9)
_cell_formula_units_Z 1
_cell_length_a 8.9507(8)
_cell_length_b 10.0094(9)
_cell_length_c 13.9732(12)
_cell_measurement_reflns_used 5864
_cell_measurement_temperature 153(2)
_cell_measurement_theta_max 25.90
_cell_measurement_theta_min 2.28
_cell_volume 1098.1(2)
_computing_cell_refinement 'CELL (Stoe & Cie, 2000)'
_computing_data_collection 'EXPOSE (Stoe & Cie, 2000)'
_computing_data_reduction 'INTEGRATE (Stoe & Cie, 2000)'
_computing_molecular_graphics 'PLATON (Spek, 2003)'
_computing_publication_material SHELXL97
_computing_structure_refinement 'SHELXL97 (Sheldrick, 1997)'
_computing_structure_solution 'SHELXS97 (Sheldrick, 1990)'
_diffrn_ambient_temperature 153(2)
_diffrn_detector_area_resol_mean 0.81
_diffrn_measured_fraction_theta_full 0.929
_diffrn_measured_fraction_theta_max 0.929
_diffrn_measurement_device_type 'Stoe Image Plate Diffraction System'
_diffrn_measurement_method '\f oscillation'
_diffrn_radiation_monochromator graphite
_diffrn_radiation_source 'fine-focus sealed tube'
_diffrn_radiation_type MoK\a
_diffrn_radiation_wavelength 0.71073
_diffrn_reflns_av_R_equivalents 0.0362
_diffrn_reflns_av_sigmaI/netI 0.0780
_diffrn_reflns_limit_h_max 10
_diffrn_reflns_limit_h_min -10
_diffrn_reflns_limit_k_max 12
_diffrn_reflns_limit_k_min -12
_diffrn_reflns_limit_l_max 16
_diffrn_reflns_limit_l_min -17
_diffrn_reflns_number 8639
_diffrn_reflns_theta_full 25.90
_diffrn_reflns_theta_max 25.90
_diffrn_reflns_theta_min 2.28
_diffrn_standards_decay_% 0
_diffrn_standards_interval_count 0
_diffrn_standards_interval_time 0
_diffrn_standards_number 0
_exptl_absorpt_coefficient_mu 1.155
_exptl_absorpt_correction_T_max 0.920
_exptl_absorpt_correction_T_min 0.718
_exptl_absorpt_correction_type empirical
_exptl_absorpt_process_details 'refined from \DF (DELABS in PLATON; Spek, 2003)'
_exptl_crystal_colour blue_green
_exptl_crystal_density_diffrn 1.700
_exptl_crystal_density_meas ?
_exptl_crystal_density_method 'not measured'
_exptl_crystal_description block
_exptl_crystal_F_000 578
_exptl_crystal_size_max 0.20
_exptl_crystal_size_mid 0.20
_exptl_crystal_size_min 0.08
_refine_diff_density_max 0.353
_refine_diff_density_min -0.352
_refine_ls_extinction_method none
_refine_ls_goodness_of_fit_ref 0.991
_refine_ls_hydrogen_treatment mixed
_refine_ls_matrix_type full
_refine_ls_number_parameters 340
_refine_ls_number_reflns 3966
_refine_ls_number_restraints 1
_refine_ls_restrained_S_all 0.991
_refine_ls_R_factor_all 0.0541
_refine_ls_R_factor_gt 0.0288
_refine_ls_shift/su_max 0.000
_refine_ls_shift/su_mean 0.000
_refine_ls_structure_factor_coef Fsqd
_refine_ls_weighting_details 'w=[exp{2(sin\q/\l)^2^}]/[\s^2^(Fo^2^)+(0.0241P)^2^] where P=(Fo^2^+2Fc^2^)/3'
_refine_ls_weighting_scheme calc
_refine_ls_wR_factor_gt 0.0554
_refine_ls_wR_factor_ref 0.0600
_reflns_number_gt 2687
_reflns_number_total 3966
_reflns_threshold_expression I>2\s(I)
_cod_data_source_file bt6391.cif
_cod_data_source_block I
_cod_depositor_comments
;
The following automatic conversions were performed:

'_exptl_crystal_density_meas' value 'none' was changed to '?' - the
value is perceived as not measured.

Automatic conversion script
Id: cif_fix_values 3008 2015-01-20 13:52:24Z robertas 
;
_cod_original_cell_volume 1098.10(17)
_cod_database_code 2203148
_cod_database_fobs_code 2203148

loop_
_symmetry_equiv_pos_as_xyz
'x, y, z'
'-x, -y, -z'

loop_
_atom_site_label
_atom_site_fract_x
_atom_site_fract_y
_atom_site_fract_z
_atom_site_U_iso_or_equiv
_atom_site_adp_type
_atom_site_calc_flag
_atom_site_refinement_flags
_atom_site_occupancy
_atom_site_type_symbol
Cu1 0.42527(5) 0.21574(4) 0.36624(2) 0.01374(10) Uani d . 1 Cu
S1 0.14055(9) -0.02249(8) 0.21680(4) 0.01411(16) Uani d . 1 S
O1 0.5231(3) 0.3292(2) 0.65703(12) 0.0191(4) Uani d . 1 O
O2 0.4185(3) 0.5739(2) 0.70690(12) 0.0171(4) Uani d . 1 O
O11 0.2735(3) 0.1385(2) 0.23859(12) 0.0178(4) Uani d . 1 O
O12 0.1102(3) -0.0827(2) 0.31034(12) 0.0194(4) Uani d . 1 O
O13 0.2070(3) -0.1056(2) 0.16365(13) 0.0239(5) Uani d . 1 O
O14 -0.0143(3) -0.0289(2) 0.15671(13) 0.0241(5) Uani d . 1 O
N1 0.1277(3) 0.4319(3) 0.51528(15) 0.0156(5) Uani d . 1 N
N2 0.2880(3) 0.3077(2) 0.41816(14) 0.0131(5) Uani d . 1 N
N3 0.5302(3) 0.2497(3) 0.50217(14) 0.0144(5) Uani d . 1 N
N4 0.5889(3) 0.1316(3) 0.35846(15) 0.0159(5) Uani d . 1 N
N5 0.1980(3) 0.3583(3) 0.72759(14) 0.0160(5) Uani d . 1 N
H5N 0.1168 0.2706 0.6995 0.019 Uiso calc R 1 H
N6 0.3129(3) 0.3316(3) 0.99017(15) 0.0231(6) Uani d . 1 N
H6N 0.2415 0.3583 1.0104 0.028 Uiso calc R 1 H
C1 0.2510(3) 0.4012(3) 0.56459(17) 0.0122(6) Uani d . 1 C
C2 0.3326(3) 0.3389(3) 0.51674(17) 0.0116(5) Uani d . 1 C
C3 0.1689(4) 0.3399(3) 0.36865(17) 0.0152(6) Uani d . 1 C
H3 0.1381 0.3206 0.2993 0.018 Uiso calc R 1 H
C4 0.0889(4) 0.4022(3) 0.41872(18) 0.0171(6) Uani d . 1 C
H4 0.0035 0.4241 0.3822 0.020 Uiso calc R 1 H
C5 0.4748(4) 0.3044(3) 0.56645(17) 0.0124(6) Uani d . 1 C
C6 0.6617(4) 0.2017(3) 0.53427(17) 0.0143(6) Uani d . 1 C
H6A 0.6266 0.1276 0.5820 0.017 Uiso calc R 1 H
H6B 0.7699 0.2886 0.5661 0.017 Uiso calc R 1 H
C7 0.6848(4) 0.1324(3) 0.44483(17) 0.0139(6) Uani d . 1 C
C8 0.8013(4) 0.0742(3) 0.45071(19) 0.0184(6) Uani d . 1 C
H8 0.8630 0.0696 0.5125 0.022 Uiso calc R 1 H
C9 0.8255(4) 0.0234(3) 0.3651(2) 0.0224(7) Uani d . 1 C
H9 0.9065 -0.0143 0.3673 0.027 Uiso calc R 1 H
C10 0.7310(4) 0.0276(3) 0.2760(2) 0.0224(7) Uani d . 1 C
H10 0.7480 -0.0050 0.2165 0.027 Uiso calc R 1 H
C11 0.6121(4) 0.0798(3) 0.27539(18) 0.0201(6) Uani d . 1 C
H11 0.5442 0.0793 0.2145 0.024 Uiso calc R 1 H
C12 0.2989(4) 0.4509(3) 0.67396(17) 0.0117(6) Uani d . 1 C
C13 0.2178(4) 0.3978(3) 0.83183(17) 0.0196(7) Uani d . 1 C
H13A 0.1041 0.3539 0.8486 0.023 Uiso calc R 1 H
H13B 0.2675 0.5080 0.8451 0.023 Uiso calc R 1 H
C14 0.3294(4) 0.3440(3) 0.89638(18) 0.0179(6) Uani d . 1 C
C15 0.4462(4) 0.3070(3) 0.86556(19) 0.0217(7) Uani d . 1 C
H15 0.4632 0.3183 0.8004 0.026 Uiso calc R 1 H
C16 0.5387(4) 0.2532(4) 0.9305(2) 0.0282(7) Uani d . 1 C
H16 0.6183 0.2267 0.9097 0.034 Uiso calc R 1 H
C17 0.5146(5) 0.2385(4) 1.0253(2) 0.0315(8) Uani d . 1 C
H17 0.5755 0.2002 1.0699 0.038 Uiso calc R 1 H
C18 0.4011(5) 0.2801(4) 1.0540(2) 0.0305(8) Uani d . 1 C
H18 0.3848 0.2724 1.1193 0.037 Uiso calc R 1 H
O1W 0.1711(3) 0.6140(3) 0.21957(17) 0.0302(5) Uani d . 1 O
H19 0.263(6) 0.637(4) 0.261(3) 0.046(11) Uiso d . 1 H
H20 0.184(6) 0.695(6) 0.201(3) 0.077(17) Uiso d . 1 H
O2W 0.1049(4) 0.4056(4) 0.0646(2) 0.0532(8) Uani d D 1 O
H21 0.123(6) 0.479(6) 0.110(3) 0.076(15) Uiso d . 1 H
H22 0.009(4) 0.326(4) 0.067(4) 0.10(2) Uiso d D 1 H
O3W 0.8374(3) 0.1282(3) 0.04265(18) 0.0332(6) Uani d . 1 O
H23 0.827(5) 0.114(4) -0.018(3) 0.042(11) Uiso d . 1 H
H24 0.885(5) 0.082(5) 0.071(3) 0.052(13) Uiso d . 1 H

loop_
_atom_site_aniso_label
_atom_site_aniso_U_11
_atom_site_aniso_U_22
_atom_site_aniso_U_33
_atom_site_aniso_U_12
_atom_site_aniso_U_13
_atom_site_aniso_U_23
Cu1 0.0141(2) 0.0154(2) 0.01247(16) 0.00731(18) 0.00301(13) 0.00107(13)
S1 0.0129(4) 0.0141(4) 0.0132(3) 0.0046(4) 0.0017(3) 0.0000(3)
O1 0.0202(12) 0.0283(12) 0.0127(9) 0.0154(11) 0.0012(8) 0.0000(8)
O2 0.0177(13) 0.0129(11) 0.0151(9) 0.0020(11) 0.0036(8) 0.0010(8)
O11 0.0192(12) 0.0143(11) 0.0142(8) 0.0032(11) 0.0020(8) 0.0004(7)
O12 0.0181(12) 0.0208(12) 0.0172(9) 0.0062(11) 0.0055(8) 0.0047(8)
O13 0.0280(14) 0.0233(12) 0.0246(10) 0.0150(12) 0.0069(9) -0.0022(8)
O14 0.0159(13) 0.0272(13) 0.0249(10) 0.0092(12) -0.0045(8) -0.0003(8)
N1 0.0154(14) 0.0162(14) 0.0170(11) 0.0083(13) 0.0043(10) 0.0023(9)
N2 0.0113(14) 0.0109(12) 0.0143(10) 0.0026(12) 0.0024(9) 0.0022(9)
N3 0.0124(14) 0.0154(13) 0.0171(10) 0.0078(12) 0.0028(9) 0.0027(9)
N4 0.0134(14) 0.0126(13) 0.0189(11) 0.0030(12) 0.0046(9) 0.0033(9)
N5 0.0145(14) 0.0144(13) 0.0126(10) 0.0015(12) 0.0015(9) -0.0008(9)
N6 0.0221(16) 0.0243(15) 0.0154(11) 0.0033(14) 0.0061(10) -0.0005(10)
C1 0.0082(16) 0.0095(15) 0.0148(12) 0.0004(14) 0.0024(10) 0.0014(10)
C2 0.0090(16) 0.0083(14) 0.0139(11) 0.0008(14) 0.0021(10) 0.0018(10)
C3 0.0142(17) 0.0160(16) 0.0122(12) 0.0047(15) 0.0013(11) 0.0018(10)
C4 0.0129(17) 0.0177(16) 0.0204(13) 0.0081(15) 0.0000(11) 0.0028(11)
C5 0.0113(16) 0.0074(14) 0.0154(12) 0.0011(14) 0.0038(11) 0.0040(10)
C6 0.0149(16) 0.0166(15) 0.0142(12) 0.0095(15) 0.0029(10) 0.0047(10)
C7 0.0129(17) 0.0098(15) 0.0177(12) 0.0026(14) 0.0063(11) 0.0033(10)
C8 0.0148(17) 0.0145(16) 0.0248(14) 0.0057(15) 0.0040(12) 0.0038(11)
C9 0.0168(18) 0.0156(17) 0.0354(16) 0.0064(16) 0.0095(13) 0.0012(12)
C10 0.0234(19) 0.0209(17) 0.0241(14) 0.0092(16) 0.0102(13) -0.0013(12)
C11 0.0226(19) 0.0219(17) 0.0149(12) 0.0081(16) 0.0072(12) 0.0015(11)
C12 0.0126(17) 0.0097(16) 0.0155(12) 0.0070(15) 0.0041(11) 0.0027(11)
C13 0.0202(18) 0.0269(18) 0.0134(12) 0.0118(16) 0.0051(11) 0.0005(11)
C14 0.0178(17) 0.0130(16) 0.0120(12) -0.0028(15) 0.0034(11) -0.0007(10)
C15 0.0224(19) 0.0242(18) 0.0169(13) 0.0082(17) 0.0058(12) 0.0053(12)
C16 0.028(2) 0.027(2) 0.0276(15) 0.0115(18) 0.0052(14) 0.0039(13)
C17 0.033(2) 0.0259(19) 0.0259(15) 0.0081(19) -0.0023(14) 0.0069(13)
C18 0.036(2) 0.030(2) 0.0146(13) 0.0051(19) 0.0051(13) 0.0063(12)
O1W 0.0244(16) 0.0289(15) 0.0343(12) 0.0134(14) -0.0042(11) -0.0016(11)
O2W 0.043(2) 0.0400(19) 0.0669(18) 0.0058(18) 0.0258(15) -0.0148(14)
O3W 0.0441(17) 0.0359(15) 0.0235(12) 0.0228(14) 0.0041(11) 0.0028(10)

loop_
_atom_type_symbol
_atom_type_description
_atom_type_scat_dispersion_real
_atom_type_scat_dispersion_imag
_atom_type_scat_source
C C 0.0033 0.0016 'International Tables Vol C Tables 4.2.6.8 and 6.1.1.4'
H H 0.0000 0.0000 'International Tables Vol C Tables 4.2.6.8 and 6.1.1.4'
Cu Cu 0.3201 1.2651 'International Tables Vol C Tables 4.2.6.8 and 6.1.1.4'
N N 0.0061 0.0033 'International Tables Vol C Tables 4.2.6.8 and 6.1.1.4'
O O 0.0106 0.0060 'International Tables Vol C Tables 4.2.6.8 and 6.1.1.4'
S S 0.1246 0.1234 'International Tables Vol C Tables 4.2.6.8 and 6.1.1.4'

loop_
_geom_angle_atom_site_label_1
_geom_angle_atom_site_label_2
_geom_angle_atom_site_label_3
_geom_angle_site_symmetry_3
_geom_angle
_geom_angle_publ_flag
N3 Cu1 O11 . 165.57(9) yes
N3 Cu1 N4 . 81.69(9) yes
O11 Cu1 N4 . 100.81(8) yes
N3 Cu1 N2 . 81.08(8) yes
O11 Cu1 N2 . 95.58(8) yes
N4 Cu1 N2 . 162.72(8) yes
N3 Cu1 O2 2_666 107.81(9) yes
O11 Cu1 O2 2_666 86.39(7) yes
N4 Cu1 O2 2_666 92.05(8) yes
N2 Cu1 O2 2_666 94.45(8) yes
O14 S1 O12 . 111.32(12) ?
O14 S1 O13 . 110.36(11) ?
O12 S1 O13 . 109.97(11) ?
O14 S1 O11 . 108.83(12) ?
O12 S1 O11 . 108.07(11) ?
O13 S1 O11 . 108.20(11) ?
C12 O2 Cu1 2_666 132.92(15) yes
S1 O11 Cu1 . 121.36(10) yes
C4 N1 C1 . 117.2(2) ?
C3 N2 C2 . 119.1(2) ?
C3 N2 Cu1 . 128.92(16) ?
C2 N2 Cu1 . 111.94(16) ?
C5 N3 C6 . 120.7(2) ?
C5 N3 Cu1 . 120.24(17) ?
C6 N3 Cu1 . 118.86(15) ?
C7 N4 C11 . 119.1(2) ?
C7 N4 Cu1 . 115.18(16) ?
C11 N4 Cu1 . 125.65(18) ?
C12 N5 C13 . 121.9(2) ?
C12 N5 H5N . 119.0 ?
C13 N5 H5N . 119.0 ?
C18 N6 C14 . 122.6(3) ?
C18 N6 H6N . 118.7 ?
C14 N6 H6N . 118.7 ?
N1 C1 C2 . 121.7(2) ?
N1 C1 C12 . 114.0(2) ?
C2 C1 C12 . 124.2(2) ?
N2 C2 C1 . 119.7(2) ?
N2 C2 C5 . 115.4(2) ?
C1 C2 C5 . 125.0(2) ?
N2 C3 C4 . 119.9(2) ?
N2 C3 H3 . 120.0 ?
C4 C3 H3 . 120.0 ?
N1 C4 C3 . 122.4(2) ?
N1 C4 H4 . 118.8 ?
C3 C4 H4 . 118.8 ?
O1 C5 N3 . 129.2(2) ?
O1 C5 C2 . 119.5(2) ?
N3 C5 C2 . 111.3(2) ?
N3 C6 C7 . 107.6(2) ?
N3 C6 H6A . 110.2 ?
C7 C6 H6A . 110.2 ?
N3 C6 H6B . 110.2 ?
C7 C6 H6B . 110.2 ?
H6A C6 H6B . 108.5 ?
N4 C7 C8 . 121.4(2) ?
N4 C7 C6 . 116.6(2) ?
C8 C7 C6 . 121.9(2) ?
C9 C8 C7 . 118.8(3) ?
C9 C8 H8 . 120.6 ?
C7 C8 H8 . 120.6 ?
C8 C9 C10 . 119.6(3) ?
C8 C9 H9 . 120.2 ?
C10 C9 H9 . 120.2 ?
C11 C10 C9 . 118.8(2) ?
C11 C10 H10 . 120.6 ?
C9 C10 H10 . 120.6 ?
N4 C11 C10 . 122.1(2) ?
N4 C11 H11 . 118.9 ?
C10 C11 H11 . 118.9 ?
O2 C12 N5 . 123.9(2) ?
O2 C12 C1 . 120.1(2) ?
N5 C12 C1 . 115.8(2) ?
N5 C13 C14 . 113.1(2) ?
N5 C13 H13A . 109.0 ?
C14 C13 H13A . 109.0 ?
N5 C13 H13B . 109.0 ?
C14 C13 H13B . 109.0 ?
H13A C13 H13B . 107.8 ?
N6 C14 C15 . 118.6(3) ?
N6 C14 C13 . 117.0(2) ?
C15 C14 C13 . 124.3(2) ?
C14 C15 C16 . 119.6(2) ?
C14 C15 H15 . 120.2 ?
C16 C15 H15 . 120.2 ?
C17 C16 C15 . 119.9(3) ?
C17 C16 H16 . 120.1 ?
C15 C16 H16 . 120.1 ?
C18 C17 C16 . 118.8(3) ?
C18 C17 H17 . 120.6 ?
C16 C17 H17 . 120.6 ?
N6 C18 C17 . 120.4(3) ?
N6 C18 H18 . 119.8 ?
C17 C18 H18 . 119.8 ?
H19 O1W H20 . 103(5) ?
H21 O2W H22 . 109(4) ?
H23 O3W H24 . 110(4) ?

loop_
_geom_bond_atom_site_label_1
_geom_bond_atom_site_label_2
_geom_bond_site_symmetry_2
_geom_bond_distance
_geom_bond_publ_flag
Cu1 N3 . 1.912(2) yes
Cu1 O11 . 1.9426(18) yes
Cu1 N4 . 2.002(2) yes
Cu1 N2 . 2.045(2) yes
Cu1 O2 2_666 2.3292(19) yes
S1 O14 . 1.459(2) ?
S1 O12 . 1.4680(18) ?
S1 O13 . 1.4747(18) ?
S1 O11 . 1.505(2) ?
O1 C5 . 1.244(3) ?
O2 C12 . 1.230(3) ?
O2 Cu1 2_666 2.3292(19) ?
N1 C4 . 1.325(3) ?
N1 C1 . 1.348(3) ?
N2 C3 . 1.328(3) ?
N2 C2 . 1.353(3) ?
N3 C5 . 1.318(3) ?
N3 C6 . 1.460(3) ?
N4 C7 . 1.346(3) ?
N4 C11 . 1.350(3) ?
N5 C12 . 1.329(3) ?
N5 C13 . 1.461(3) ?
N5 H5N . 0.8800 ?
N6 C18 . 1.342(4) ?
N6 C14 . 1.347(3) ?
N6 H6N . 0.8800 ?
C1 C2 . 1.391(3) ?
C1 C12 . 1.522(3) ?
C2 C5 . 1.515(3) ?
C3 C4 . 1.398(4) ?
C3 H3 . 0.9500 ?
C4 H4 . 0.9500 ?
C6 C7 . 1.509(3) ?
C6 H6A . 0.9900 ?
C6 H6B . 0.9900 ?
C7 C8 . 1.393(4) ?
C8 C9 . 1.381(4) ?
C8 H8 . 0.9500 ?
C9 C10 . 1.385(4) ?
C9 H9 . 0.9500 ?
C10 C11 . 1.376(4) ?
C10 H10 . 0.9500 ?
C11 H11 . 0.9500 ?
C13 C14 . 1.505(4) ?
C13 H13A . 0.9900 ?
C13 H13B . 0.9900 ?
C14 C15 . 1.384(4) ?
C15 C16 . 1.391(4) ?
C15 H15 . 0.9500 ?
C16 C17 . 1.380(4) ?
C16 H16 . 0.9500 ?
C17 C18 . 1.372(5) ?
C17 H17 . 0.9500 ?
C18 H18 . 0.9500 ?
O1W H19 . 0.85(4) ?
O1W H20 . 0.82(5) ?
O2W H21 . 0.90(5) ?
O2W H22 . 0.88(2) ?
O3W H23 . 0.84(4) ?
O3W H24 . 0.82(4) ?

loop_
_geom_hbond_atom_site_label_D
_geom_hbond_atom_site_label_H
_geom_hbond_atom_site_label_A
_geom_hbond_site_symmetry_A
_geom_hbond_distance_DH
_geom_hbond_distance_HA
_geom_hbond_distance_DA
_geom_hbond_angle_DHA
_geom_hbond_publ_flag
N5 H5N O12 2_556 0.88 2.05 2.864(3) 153 yes
N6 H6N O2W 1_556 0.88 1.77 2.644(5) 173 yes
O1W H19 O1 2_666 0.85(5) 1.93(5) 2.770(4) 172(5) yes
O1W H20 O13 1_565 0.82(5) 2.00(5) 2.821(3) 176(5) yes
O2W H21 O1W . 0.90(5) 1.88(5) 2.772(4) 171(4) yes
O2W H22 O3W 1_455 0.88(4) 1.87(4) 2.715(5) 160(5) yes
O3W H23 O13 2_655 0.84(4) 2.00(4) 2.829(3) 171(4) yes
O3W H24 O14 1_655 0.82(5) 2.00(5) 2.817(4) 172(4) yes
C8 H8 O12 2_656 0.95 2.44 3.280(3) 147 ?
C9 H9 O12 1_655 0.95 2.46 3.358(5) 158 ?
C10 H10 O14 1_655 0.95 2.52 3.283(4) 137 ?
C15 H15 O1 . 0.95 2.16 3.103(3) 172 ?
C18 H18 O11 1_556 0.95 2.25 3.119(4) 152 ?

loop_
_geom_torsion_atom_site_label_1
_geom_torsion_atom_site_label_2
_geom_torsion_atom_site_label_3
_geom_torsion_atom_site_label_4
_geom_torsion_site_symmetry_1
_geom_torsion
_geom_torsion_publ_flag
O14 S1 O11 Cu1 . 140.82(12) ?
O12 S1 O11 Cu1 . 19.80(15) ?
O13 S1 O11 Cu1 . -99.24(13) ?
N3 Cu1 O11 S1 . -22.2(4) ?
N4 Cu1 O11 S1 . 76.48(14) ?
N2 Cu1 O11 S1 . -98.00(13) ?
O2 Cu1 O11 S1 2_666 167.88(13) ?
N3 Cu1 N2 C3 . 176.7(3) ?
O11 Cu1 N2 C3 . -17.4(3) ?
N4 Cu1 N2 C3 . -178.9(3) ?
O2 Cu1 N2 C3 2_666 69.4(2) ?
N3 Cu1 N2 C2 . -2.32(19) ?
O11 Cu1 N2 C2 . 163.53(18) ?
N4 Cu1 N2 C2 . 2.1(4) ?
O2 Cu1 N2 C2 2_666 -109.68(18) ?
O11 Cu1 N3 C5 . -74.7(4) ?
N4 Cu1 N3 C5 . -175.9(2) ?
N2 Cu1 N3 C5 . 2.8(2) ?
O2 Cu1 N3 C5 2_666 94.7(2) ?
O11 Cu1 N3 C6 . 99.8(4) ?
N4 Cu1 N3 C6 . -1.3(2) ?
N2 Cu1 N3 C6 . 177.4(2) ?
O2 Cu1 N3 C6 2_666 -90.8(2) ?
N3 Cu1 N4 C7 . 2.1(2) ?
O11 Cu1 N4 C7 . -163.48(19) ?
N2 Cu1 N4 C7 . -2.3(4) ?
O2 Cu1 N4 C7 2_666 109.8(2) ?
N3 Cu1 N4 C11 . -176.1(2) ?
O11 Cu1 N4 C11 . 18.4(2) ?
N2 Cu1 N4 C11 . 179.5(3) ?
O2 Cu1 N4 C11 2_666 -68.4(2) ?
C4 N1 C1 C2 . -1.0(4) ?
C4 N1 C1 C12 . 174.9(2) ?
C3 N2 C2 C1 . 1.3(4) ?
Cu1 N2 C2 C1 . -179.5(2) ?
C3 N2 C2 C5 . -177.5(2) ?
Cu1 N2 C2 C5 . 1.7(3) ?
N1 C1 C2 N2 . -0.1(4) ?
C12 C1 C2 N2 . -175.6(3) ?
N1 C1 C2 C5 . 178.6(3) ?
C12 C1 C2 C5 . 3.1(4) ?
C2 N2 C3 C4 . -1.4(4) ?
Cu1 N2 C3 C4 . 179.6(2) ?
C1 N1 C4 C3 . 0.9(4) ?
N2 C3 C4 N1 . 0.3(4) ?
C6 N3 C5 O1 . 3.1(4) ?
Cu1 N3 C5 O1 . 177.5(2) ?
C6 N3 C5 C2 . -177.0(2) yes
Cu1 N3 C5 C2 . -2.6(3) ?
N2 C2 C5 O1 . -179.7(2) ?
C1 C2 C5 O1 . 1.6(4) ?
N2 C2 C5 N3 . 0.4(3) ?
C1 C2 C5 N3 . -178.3(3) ?
C5 N3 C6 C7 . 174.9(2) yes
Cu1 N3 C6 C7 . 0.4(3) ?
C11 N4 C7 C8 . -3.2(4) ?
Cu1 N4 C7 C8 . 178.5(2) ?
C11 N4 C7 C6 . 175.8(2) ?
Cu1 N4 C7 C6 . -2.5(3) ?
N3 C6 C7 N4 . 1.4(3) ?
N3 C6 C7 C8 . -179.6(3) ?
N4 C7 C8 C9 . 4.0(4) ?
C6 C7 C8 C9 . -174.9(3) ?
C7 C8 C9 C10 . -1.7(4) ?
C8 C9 C10 C11 . -1.4(5) ?
C7 N4 C11 C10 . -0.1(4) ?
Cu1 N4 C11 C10 . 178.1(2) ?
C9 C10 C11 N4 . 2.3(5) ?
Cu1 O2 C12 N5 2_666 -162.33(18) ?
Cu1 O2 C12 C1 2_666 13.2(3) ?
C13 N5 C12 O2 . 2.0(4) ?
C13 N5 C12 C1 . -173.8(2) yes
N1 C1 C12 O2 . -93.9(3) ?
C2 C1 C12 O2 . 81.8(3) ?
N1 C1 C12 N5 . 82.0(3) ?
C2 C1 C12 N5 . -102.3(3) ?
C12 N5 C13 C14 . -93.1(3) yes
C18 N6 C14 C15 . -2.3(4) ?
C18 N6 C14 C13 . 177.7(3) ?
N5 C13 C14 N6 . -159.4(3) ?
N5 C13 C14 C15 . 20.6(4) ?
N6 C14 C15 C16 . 2.3(4) ?
C13 C14 C15 C16 . -177.7(3) ?
C14 C15 C16 C17 . -0.6(5) ?
C15 C16 C17 C18 . -1.1(5) ?
C14 N6 C18 C17 . 0.5(5) ?
C16 C17 C18 N6 . 1.2(5) ?
